data_2230520
loop_
_publ_author_name
'Wang, Ying'
'Gao, Xin-Lian'

_publ_section_title
;
 Diaqua[5,5'-dicarboxy-2,2'-(ethane-1,2-diyl)bis(1<i>H</i>-imidazole-4-carboxylato)]cobalt(II)
;
_journal_coeditor_code WM2487
_journal_issue 6
_journal_name_full 'Acta Crystallographica Section E'
_journal_page_first m815
_journal_paper_doi 10.1107/S1600536811019672
_journal_volume 67
_journal_year 2011
_chemical_formula_iupac '[Co (C12 H8 N4 O8) (H2 O)2]'
_chemical_formula_moiety 'C12 H12 Co N4 O10'
_chemical_formula_sum 'C12 H12 Co N4 O10'
_chemical_formula_weight 431.19
_chemical_name_systematic
;
Diaqua[5,5'-dicarboxy-2,2'-(ethane-1,2-diyl)bis(1<i>H</i>-imidazole-4-
carboxylato)]cobalt(II)
;
_space_group_IT_number 43
_symmetry_cell_setting orthorhombic
_symmetry_space_group_name_Hall 'F 2 -2d'
_symmetry_space_group_name_H-M 'F d d 2'
_atom_sites_solution_hydrogens geom
_atom_sites_solution_primary direct
_atom_sites_solution_secondary difmap
_audit_creation_method SHELXL-97
_cell_angle_alpha 90.00
_cell_angle_beta 90.00
_cell_angle_gamma 90.00
_cell_formula_units_Z 16
_cell_length_a 24.683(5)
_cell_length_b 27.885(6)
_cell_length_c 8.7340(17)
_cell_measurement_temperature 293(2)
_cell_measurement_theta_max 27.8167
_cell_measurement_theta_min 2.5792
_cell_volume 6011(2)
_computing_cell_refinement 'CrystalClear (Rigaku/MSC, 2006)'
_computing_data_collection 'CrystalClear (Rigaku/MSC, 2006)'
_computing_data_reduction 'CrystalClear (Rigaku/MSC, 2006)'
_computing_molecular_graphics 'XP in SHELXTL (Sheldrick, 2008)'
_computing_publication_material 'SHELXTL (Sheldrick, 2008)'
_computing_structure_refinement 'SHELXL97 (Sheldrick, 2008)'
_computing_structure_solution 'SHELXS97 (Sheldrick, 2008)'
_diffrn_ambient_temperature 293(2)
_diffrn_detector_area_resol_mean 28.5714
_diffrn_measured_fraction_theta_full 0.994
_diffrn_measured_fraction_theta_max 0.994
_diffrn_measurement_device_type 'Rigaku Saturn CCD'
_diffrn_measurement_method \w
_diffrn_radiation_monochromator graphite
_diffrn_radiation_source 'fine-focus sealed tube'
_diffrn_radiation_type MoK\a
_diffrn_radiation_wavelength 0.71073
_diffrn_reflns_av_R_equivalents 0.0457
_diffrn_reflns_av_sigmaI/netI 0.0694
_diffrn_reflns_limit_h_max 11
_diffrn_reflns_limit_h_min -30
_diffrn_reflns_limit_k_max 33
_diffrn_reflns_limit_k_min -31
_diffrn_reflns_limit_l_max 10
_diffrn_reflns_limit_l_min -10
_diffrn_reflns_number 7187
_diffrn_reflns_theta_full 26.00
_diffrn_reflns_theta_max 26.00
_diffrn_reflns_theta_min 2.20
_diffrn_standards_number 0
_exptl_absorpt_coefficient_mu 1.213
_exptl_absorpt_correction_T_max 0.8986
_exptl_absorpt_correction_T_min 0.8112
_exptl_absorpt_correction_type multi-scan
_exptl_absorpt_process_details '(CrystalClear; Rigaku/MSC, 2006)'
_exptl_crystal_colour Red
_exptl_crystal_density_diffrn 1.906
_exptl_crystal_density_method 'not measured'
_exptl_crystal_description Prism
_exptl_crystal_F_000 3504
_exptl_crystal_size_max 0.18
_exptl_crystal_size_mid 0.14
_exptl_crystal_size_min 0.09
_refine_diff_density_max 0.368
_refine_diff_density_min -0.351
_refine_ls_abs_structure_details 'Flack (1983), 1126 Friedel pairs'
_refine_ls_abs_structure_Flack 0.20(2)
_refine_ls_extinction_method none
_refine_ls_goodness_of_fit_ref 1.012
_refine_ls_hydrogen_treatment constr
_refine_ls_matrix_type full
_refine_ls_number_parameters 245
_refine_ls_number_reflns 2693
_refine_ls_number_restraints 1
_refine_ls_restrained_S_all 1.012
_refine_ls_R_factor_all 0.0587
_refine_ls_R_factor_gt 0.0466
_refine_ls_shift/su_max 0.000
_refine_ls_shift/su_mean 0.000
_refine_ls_structure_factor_coef Fsqd
_refine_ls_weighting_details 'calc w=1/[\s^2^(Fo^2^)+(0.0302P)^2^+0.0000P] where P=(Fo^2^+2Fc^2^)/3'
_refine_ls_weighting_scheme calc
_refine_ls_wR_factor_gt 0.0737
_refine_ls_wR_factor_ref 0.0794
_reflns_number_gt 2223
_reflns_number_total 2693
_reflns_threshold_expression I>2\s(I)
_cod_data_source_file wm2487.cif
_cod_data_source_block I
_cod_original_cell_volume 6012(2)
_cod_database_code 2230520
_cod_database_fobs_code 2230520

loop_
_symmetry_equiv_pos_as_xyz
'x, y, z'
'-x, -y, z'
'x+1/4, -y+1/4, z+1/4'
'-x+1/4, y+1/4, z+1/4'
'x, y+1/2, z+1/2'
'-x, -y+1/2, z+1/2'
'x+1/4, -y+3/4, z+3/4'
'-x+1/4, y+3/4, z+3/4'
'x+1/2, y, z+1/2'
'-x+1/2, -y, z+1/2'
'x+3/4, -y+1/4, z+3/4'
'-x+3/4, y+1/4, z+3/4'
'x+1/2, y+1/2, z'
'-x+1/2, -y+1/2, z'
'x+3/4, -y+3/4, z+1/4'
'-x+3/4, y+3/4, z+1/4'

loop_
_atom_site_type_symbol
_atom_site_label
_atom_site_fract_x
_atom_site_fract_y
_atom_site_fract_z
_atom_site_U_iso_or_equiv
_atom_site_adp_type
_atom_site_calc_flag
_atom_site_refinement_flags
_atom_site_occupancy
_atom_site_symmetry_multiplicity
_atom_site_disorder_assembly
_atom_site_disorder_group
Co Co1 0.15380(3) 0.073588(18) 0.83795(11) 0.02698(17) Uani d . 1 1 . .
N N1 0.17562(18) 0.12247(13) 0.6742(5) 0.0234(9) Uani d . 1 1 . .
N N2 0.19660(17) 0.17992(13) 0.5122(5) 0.0266(11) Uani d . 1 1 . .
H H2A 0.2014 0.2082 0.4751 0.032 Uiso calc R 1 1 . .
N N3 0.13408(17) 0.12246(13) 1.0033(5) 0.0246(10) Uani d . 1 1 . .
N N4 0.11839(17) 0.17995(13) 1.1637(5) 0.0238(11) Uani d . 1 1 . .
H H4A 0.1174 0.2081 1.2039 0.029 Uiso calc R 1 1 . .
O O1 0.18202(16) 0.02761(10) 0.6567(4) 0.0338(9) Uani d . 1 1 . .
O O2 0.21834(16) 0.02922(12) 0.4193(4) 0.0447(11) Uani d . 1 1 . .
O O3 0.24378(15) 0.09236(12) 0.2360(4) 0.0375(9) Uani d . 1 1 . .
H H3 0.2268 0.0720 0.2902 0.045 Uiso d R 1 1 . .
O O4 0.24502(15) 0.17202(12) 0.2168(4) 0.0381(9) Uani d . 1 1 . .
O O5 0.11949(15) 0.02774(11) 1.0134(4) 0.0329(9) Uani d . 1 1 . .
O O6 0.07457(15) 0.03203(11) 1.2358(4) 0.0366(10) Uani d . 1 1 . .
O O7 0.05925(15) 0.09672(12) 1.4375(4) 0.0377(10) Uani d . 1 1 . .
H H7 0.0609 0.0725 1.3788 0.045 Uiso d R 1 1 . .
O O8 0.06967(16) 0.17524(12) 1.4593(5) 0.0422(10) Uani d . 1 1 . .
O O9 0.07403(15) 0.07148(10) 0.7490(4) 0.0338(9) Uani d . 1 1 . .
H H1W 0.0467 0.0730 0.8078 0.041 Uiso d R 1 1 . .
H H2W 0.0669 0.0888 0.6714 0.041 Uiso d R 1 1 . .
O O10 0.22935(16) 0.06549(14) 0.9300(5) 0.0521(12) Uani d . 1 1 . .
H H3W 0.2464 0.0581 1.0112 0.062 Uiso d R 1 1 . .
H H4W 0.2547 0.0804 0.8846 0.062 Uiso d R 1 1 . .
C C1 0.1996(2) 0.04938(18) 0.5417(6) 0.0318(13) Uani d . 1 1 . .
C C2 0.1972(2) 0.10239(16) 0.5440(6) 0.0263(12) Uani d . 1 1 . .
C C3 0.2095(2) 0.13797(16) 0.4409(5) 0.0229(11) Uani d . 1 1 . .
C C4 0.2348(2) 0.13487(19) 0.2884(6) 0.0317(13) Uani d . 1 1 . .
C C5 0.1748(2) 0.16963(16) 0.6526(6) 0.0236(12) Uani d . 1 1 . .
C C6 0.1512(2) 0.20512(18) 0.7602(6) 0.0331(14) Uani d . 1 1 . .
H H6A 0.1122 0.2012 0.7587 0.040 Uiso calc R 1 1 . .
H H6B 0.1590 0.2369 0.7208 0.040 Uiso calc R 1 1 . .
C C7 0.1698(2) 0.20335(17) 0.9274(6) 0.0300(13) Uani d . 1 1 . .
H H7A 0.2079 0.1949 0.9295 0.036 Uiso calc R 1 1 . .
H H7B 0.1664 0.2352 0.9708 0.036 Uiso calc R 1 1 . .
C C8 0.1398(2) 0.16921(17) 1.0263(6) 0.0257(12) Uani d . 1 1 . .
C C9 0.09834(19) 0.13883(16) 1.2301(6) 0.0244(11) Uani d . 1 1 . .
C C10 0.0749(2) 0.13908(18) 1.3862(6) 0.0278(12) Uani d . 1 1 . .
C C11 0.1094(2) 0.10327(15) 1.1278(5) 0.0216(12) Uani d . 1 1 . .
C C12 0.1005(2) 0.05041(17) 1.1266(6) 0.0291(14) Uani d . 1 1 . .

loop_
_atom_site_aniso_label
_atom_site_aniso_U_11
_atom_site_aniso_U_22
_atom_site_aniso_U_33
_atom_site_aniso_U_12
_atom_site_aniso_U_13
_atom_site_aniso_U_23
Co1 0.0348(4) 0.0239(3) 0.0222(3) 0.0011(4) 0.0053(3) -0.0014(3)
N1 0.031(2) 0.020(2) 0.019(2) 0.0002(18) 0.0058(19) 0.0023(17)
N2 0.031(3) 0.025(2) 0.024(3) -0.0094(19) 0.008(2) 0.005(2)
N3 0.032(3) 0.021(2) 0.022(2) 0.0027(18) -0.001(2) 0.0001(19)
N4 0.032(3) 0.018(2) 0.022(3) -0.0025(18) 0.000(2) 0.0005(18)
O1 0.050(3) 0.0237(18) 0.027(2) -0.0017(17) 0.0098(19) -0.0023(17)
O2 0.067(3) 0.039(2) 0.028(2) 0.0071(19) 0.017(2) -0.0122(18)
O3 0.044(3) 0.048(2) 0.021(2) 0.0008(18) 0.0092(18) -0.0042(18)
O4 0.032(2) 0.053(2) 0.029(2) 0.0013(18) 0.0013(19) 0.0115(19)
O5 0.044(3) 0.0230(18) 0.032(2) -0.0022(17) 0.001(2) -0.0014(18)
O6 0.050(3) 0.0273(18) 0.032(2) -0.0022(17) 0.0041(19) 0.0078(18)
O7 0.047(3) 0.044(2) 0.022(2) -0.0041(19) 0.0046(19) -0.0017(18)
O8 0.055(3) 0.042(2) 0.030(2) -0.0036(18) 0.015(2) -0.0133(19)
O9 0.032(2) 0.0422(19) 0.028(2) 0.0034(16) 0.0054(17) 0.0032(19)
O10 0.045(3) 0.077(3) 0.034(3) 0.012(2) -0.005(2) -0.006(2)
C1 0.035(3) 0.034(3) 0.027(3) 0.001(2) -0.002(2) -0.011(3)
C2 0.024(3) 0.025(3) 0.029(3) -0.001(2) 0.004(2) -0.001(2)
C3 0.025(3) 0.028(3) 0.016(3) 0.000(2) 0.001(2) -0.003(2)
C4 0.027(3) 0.046(3) 0.023(3) 0.006(3) -0.005(2) -0.002(3)
C5 0.026(3) 0.026(3) 0.018(3) 0.004(2) 0.006(2) 0.000(2)
C6 0.044(4) 0.025(3) 0.030(3) 0.006(2) 0.016(3) 0.003(2)
C7 0.041(4) 0.023(3) 0.025(3) -0.008(2) 0.004(3) 0.000(2)
C8 0.037(3) 0.026(3) 0.014(3) 0.005(2) 0.001(2) 0.002(2)
C9 0.030(3) 0.023(3) 0.020(3) 0.001(2) -0.002(2) 0.005(2)
C10 0.023(3) 0.035(3) 0.025(3) -0.002(2) 0.004(2) 0.001(3)
C11 0.032(3) 0.019(2) 0.014(3) 0.000(2) 0.001(2) 0.004(2)
C12 0.030(3) 0.031(3) 0.027(4) 0.002(2) -0.002(3) 0.002(3)

loop_
_atom_type_symbol
_atom_type_description
_atom_type_scat_dispersion_real
_atom_type_scat_dispersion_imag
_atom_type_scat_source
C C 0.0033 0.0016 'International Tables Vol C Tables 4.2.6.8 and 6.1.1.4'
H H 0.0000 0.0000 'International Tables Vol C Tables 4.2.6.8 and 6.1.1.4'
N N 0.0061 0.0033 'International Tables Vol C Tables 4.2.6.8 and 6.1.1.4'
O O 0.0106 0.0060 'International Tables Vol C Tables 4.2.6.8 and 6.1.1.4'
Co Co 0.3494 0.9721 'International Tables Vol C Tables 4.2.6.8 and 6.1.1.4'

loop_
_geom_angle_atom_site_label_1
_geom_angle_atom_site_label_2
_geom_angle_atom_site_label_3
_geom_angle_site_symmetry_1
_geom_angle_site_symmetry_3
_geom_angle
_geom_angle_publ_flag
O10 Co1 N3 . . 90.75(16) ?
O10 Co1 N1 . . 96.21(17) ?
N3 Co1 N1 . . 96.43(12) ?
O10 Co1 O9 . . 171.87(13) ?
N3 Co1 O9 . . 93.23(14) ?
N1 Co1 O9 . . 90.39(15) ?
O10 Co1 O1 . . 85.88(15) ?
N3 Co1 O1 . . 173.42(16) ?
N1 Co1 O1 . . 78.35(15) ?
O9 Co1 O1 . . 90.83(14) ?
O10 Co1 O5 . . 90.76(16) ?
N3 Co1 O5 . . 78.52(15) ?
N1 Co1 O5 . . 171.47(16) ?
O9 Co1 O5 . . 83.09(13) ?
O1 Co1 O5 . . 107.14(10) ?
C5 N1 C2 . . 106.9(4) ?
C5 N1 Co1 . . 139.0(4) ?
C2 N1 Co1 . . 114.1(3) ?
C3 N2 C5 . . 108.7(4) ?
C3 N2 H2A . . 125.6 ?
C5 N2 H2A . . 125.6 ?
C8 N3 C11 . . 108.3(4) ?
C8 N3 Co1 . . 137.5(4) ?
C11 N3 Co1 . . 114.2(3) ?
C8 N4 C9 . . 109.4(4) ?
C8 N4 H4A . . 125.3 ?
C9 N4 H4A . . 125.3 ?
C1 O1 Co1 . . 114.4(3) ?
C4 O3 H3 . . 109.4 ?
C12 O5 Co1 . . 113.8(3) ?
C10 O7 H7 . . 119.6 ?
Co1 O9 H1W . . 121.1 ?
Co1 O9 H2W . . 118.0 ?
H1W O9 H2W . . 106.7 ?
Co1 O10 H3W . . 143.7 ?
Co1 O10 H4W . . 115.7 ?
H3W O10 H4W . . 98.3 ?
O1 C1 O2 . . 125.2(5) ?
O1 C1 C2 . . 117.4(4) ?
O2 C1 C2 . . 117.4(5) ?
C3 C2 N1 . . 109.5(4) ?
C3 C2 C1 . . 134.7(5) ?
N1 C2 C1 . . 115.7(4) ?
N2 C3 C2 . . 105.6(4) ?
N2 C3 C4 . . 124.2(4) ?
C2 C3 C4 . . 130.1(5) ?
O4 C4 O3 . . 123.8(5) ?
O4 C4 C3 . . 119.7(5) ?
O3 C4 C3 . . 116.6(5) ?
N1 C5 N2 . . 109.2(4) ?
N1 C5 C6 . . 125.2(5) ?
N2 C5 C6 . . 125.5(4) ?
C5 C6 C7 . . 117.7(5) ?
C5 C6 H6A . . 107.9 ?
C7 C6 H6A . . 107.9 ?
C5 C6 H6B . . 107.9 ?
C7 C6 H6B . . 107.9 ?
H6A C6 H6B . . 107.2 ?
C8 C7 C6 . . 115.2(5) ?
C8 C7 H7A . . 108.5 ?
C6 C7 H7A . . 108.5 ?
C8 C7 H7B . . 108.5 ?
C6 C7 H7B . . 108.5 ?
H7A C7 H7B . . 107.5 ?
N3 C8 N4 . . 108.2(4) ?
N3 C8 C7 . . 126.5(5) ?
N4 C8 C7 . . 125.0(4) ?
C11 C9 N4 . . 104.9(4) ?
C11 C9 C10 . . 133.3(5) ?
N4 C9 C10 . . 121.6(5) ?
O8 C10 O7 . . 122.7(5) ?
O8 C10 C9 . . 122.4(5) ?
O7 C10 C9 . . 115.0(4) ?
N3 C11 C9 . . 109.2(4) ?
N3 C11 C12 . . 116.8(4) ?
C9 C11 C12 . . 134.0(5) ?
O6 C12 O5 . . 125.3(5) ?
O6 C12 C11 . . 118.2(5) ?
O5 C12 C11 . . 116.5(4) ?

loop_
_geom_bond_atom_site_label_1
_geom_bond_atom_site_label_2
_geom_bond_site_symmetry_2
_geom_bond_distance
_geom_bond_publ_flag
Co1 O10 . 2.043(4) y
Co1 N3 . 2.044(4) y
Co1 N1 . 2.048(4) y
Co1 O9 . 2.118(4) y
Co1 O1 . 2.153(3) y
Co1 O5 . 2.168(4) y
N1 C5 . 1.329(6) ?
N1 C2 . 1.375(6) ?
N2 C3 . 1.363(6) ?
N2 C5 . 1.370(6) ?
N2 H2A . 0.8600 ?
N3 C8 . 1.327(6) ?
N3 C11 . 1.357(6) ?
N4 C8 . 1.345(6) ?
N4 C9 . 1.377(6) ?
N4 H4A . 0.8600 ?
O1 C1 . 1.252(6) ?
O2 C1 . 1.293(6) ?
O3 C4 . 1.290(6) ?
O3 H3 . 0.8501 ?
O4 C4 . 1.236(6) ?
O5 C12 . 1.264(6) ?
O6 C12 . 1.258(6) ?
O7 C10 . 1.321(6) ?
O7 H7 . 0.8501 ?
O8 C10 . 1.200(5) ?
O9 H1W . 0.8500 ?
O9 H2W . 0.8498 ?
O10 H3W . 0.8501 ?
O10 H4W . 0.8499 ?
C1 C2 . 1.479(7) ?
C2 C3 . 1.374(6) ?
C3 C4 . 1.474(7) ?
C5 C6 . 1.484(7) ?
C6 C7 . 1.532(6) ?
C6 H6A . 0.9700 ?
C6 H6B . 0.9700 ?
C7 C8 . 1.484(7) ?
C7 H7A . 0.9700 ?
C7 H7B . 0.9700 ?
C9 C11 . 1.362(6) ?
C9 C10 . 1.481(7) ?
C11 C12 . 1.490(6) ?

loop_
_geom_hbond_atom_site_label_D
_geom_hbond_atom_site_label_H
_geom_hbond_atom_site_label_A
_geom_hbond_site_symmetry_A
_geom_hbond_distance_DH
_geom_hbond_distance_HA
_geom_hbond_distance_DA
_geom_hbond_angle_DHA
O3 H3 O2 . 0.85 1.65 2.461(5) 157
O7 H7 O6 . 0.85 1.72 2.550(5) 166
O10 H3W O3 1_556 0.85 2.18 2.799(5) 129
N2 H2A O6 4_554 0.86 2.16 2.904(5) 145
N4 H4A O5 4 0.86 2.04 2.878(5) 166
O9 H1W O4 11_455 0.85 1.89 2.730(5) 170
O9 H2W O7 1_554 0.85 2.06 2.834(5) 150
O10 H4W O8 3_554 0.85 2.22 2.958(5) 145

loop_
_geom_torsion_atom_site_label_1
_geom_torsion_atom_site_label_2
_geom_torsion_atom_site_label_3
_geom_torsion_atom_site_label_4
_geom_torsion_site_symmetry_1
_geom_torsion_site_symmetry_2
_geom_torsion_site_symmetry_3
_geom_torsion_site_symmetry_4
_geom_torsion
_geom_torsion_publ_flag
O10 Co1 N1 C5 . . . . -98.6(6) ?
N3 Co1 N1 C5 . . . . -7.2(6) ?
O9 Co1 N1 C5 . . . . 86.1(5) ?
O1 Co1 N1 C5 . . . . 176.9(6) ?
O10 Co1 N1 C2 . . . . 82.6(3) ?
N3 Co1 N1 C2 . . . . 174.1(3) ?
O9 Co1 N1 C2 . . . . -92.6(3) ?
O1 Co1 N1 C2 . . . . -1.9(3) ?
O10 Co1 N3 C8 . . . . 85.1(6) ?
N1 Co1 N3 C8 . . . . -11.2(6) ?
O9 Co1 N3 C8 . . . . -102.0(5) ?
O5 Co1 N3 C8 . . . . 175.7(6) ?
O10 Co1 N3 C11 . . . . -92.9(4) ?
N1 Co1 N3 C11 . . . . 170.8(3) ?
O9 Co1 N3 C11 . . . . 80.0(3) ?
O5 Co1 N3 C11 . . . . -2.2(3) ?
O10 Co1 O1 C1 . . . . -95.3(4) ?
N1 Co1 O1 C1 . . . . 2.0(4) ?
O9 Co1 O1 C1 . . . . 92.2(4) ?
O5 Co1 O1 C1 . . . . 175.2(3) ?
O10 Co1 O5 C12 . . . . 95.0(4) ?
N3 Co1 O5 C12 . . . . 4.4(4) ?
O9 Co1 O5 C12 . . . . -90.3(4) ?
O1 Co1 O5 C12 . . . . -179.1(3) ?
Co1 O1 C1 O2 . . . . -179.7(4) ?
Co1 O1 C1 C2 . . . . -1.7(6) ?
C5 N1 C2 C3 . . . . -0.2(6) ?
Co1 N1 C2 C3 . . . . 178.9(3) ?
C5 N1 C2 C1 . . . . -177.5(4) ?
Co1 N1 C2 C1 . . . . 1.7(5) ?
O1 C1 C2 C3 . . . . -176.3(6) ?
O2 C1 C2 C3 . . . . 1.9(9) ?
O1 C1 C2 N1 . . . . 0.1(7) ?
O2 C1 C2 N1 . . . . 178.3(5) ?
C5 N2 C3 C2 . . . . -2.5(6) ?
C5 N2 C3 C4 . . . . -178.9(5) ?
N1 C2 C3 N2 . . . . 1.7(6) ?
C1 C2 C3 N2 . . . . 178.3(5) ?
N1 C2 C3 C4 . . . . 177.8(5) ?
C1 C2 C3 C4 . . . . -5.7(10) ?
N2 C3 C4 O4 . . . . -0.8(8) ?
C2 C3 C4 O4 . . . . -176.2(5) ?
N2 C3 C4 O3 . . . . -179.1(4) ?
C2 C3 C4 O3 . . . . 5.5(8) ?
C2 N1 C5 N2 . . . . -1.4(6) ?
Co1 N1 C5 N2 . . . . 179.8(4) ?
C2 N1 C5 C6 . . . . 175.6(5) ?
Co1 N1 C5 C6 . . . . -3.3(9) ?
C3 N2 C5 N1 . . . . 2.5(6) ?
C3 N2 C5 C6 . . . . -174.4(5) ?
N1 C5 C6 C7 . . . . 52.6(8) ?
N2 C5 C6 C7 . . . . -131.0(5) ?
C5 C6 C7 C8 . . . . -85.6(5) ?
C11 N3 C8 N4 . . . . -0.7(6) ?
Co1 N3 C8 N4 . . . . -178.7(4) ?
C11 N3 C8 C7 . . . . 173.0(5) ?
Co1 N3 C8 C7 . . . . -5.0(9) ?
C9 N4 C8 N3 . . . . -0.1(6) ?
C9 N4 C8 C7 . . . . -173.9(5) ?
C6 C7 C8 N3 . . . . 56.8(8) ?
C6 C7 C8 N4 . . . . -130.5(5) ?
C8 N4 C9 C11 . . . . 0.9(5) ?
C8 N4 C9 C10 . . . . 176.7(5) ?
C11 C9 C10 O8 . . . . 178.3(5) ?
N4 C9 C10 O8 . . . . 3.8(8) ?
C11 C9 C10 O7 . . . . -3.0(8) ?
N4 C9 C10 O7 . . . . -177.4(4) ?
C8 N3 C11 C9 . . . . 1.2(6) ?
Co1 N3 C11 C9 . . . . 179.8(3) ?
C8 N3 C11 C12 . . . . -178.4(4) ?
Co1 N3 C11 C12 . . . . 0.2(5) ?
N4 C9 C11 N3 . . . . -1.3(5) ?
C10 C9 C11 N3 . . . . -176.4(5) ?
N4 C9 C11 C12 . . . . 178.2(5) ?
C10 C9 C11 C12 . . . . 3.1(10) ?
Co1 O5 C12 O6 . . . . 173.6(4) ?
Co1 O5 C12 C11 . . . . -5.6(6) ?
N3 C11 C12 O6 . . . . -175.4(5) ?
C9 C11 C12 O6 . . . . 5.1(8) ?
N3 C11 C12 O5 . . . . 3.8(7) ?
C9 C11 C12 O5 . . . . -175.6(5) ?
